data_7151463
loop_
_publ_author_name
'Schulte, J. Hilko'
'Werz, Daniel B.'
'Rominger, Frank'
'Gleiter, Rolf'

_publ_section_title
;
 Syntheses and solid state structures of cyclic diynes with two
 chalcogen centres ? a competition between weak interactions
;
_journal_issue 15
_journal_name_full 'Organic &amp;  Biomolecular Chemistry'
_journal_page_first 2788
_journal_paper_doi 10.1039/b303653g
_journal_volume 1
_journal_year 2003
_chemical_formula_sum 'C11 H14 Se2'
_chemical_formula_weight 304.14
_chemical_name_systematic
;
?
;
_space_group_IT_number 81
_symmetry_cell_setting tetragonal
_symmetry_space_group_name_Hall 'P -4'
_symmetry_space_group_name_H-M 'P -4'
_atom_sites_solution_hydrogens geom
_atom_sites_solution_primary direct
_atom_sites_solution_secondary difmap
_audit_creation_method SHELXL-97
_cell_angle_alpha 90.00
_cell_angle_beta 90.00
_cell_angle_gamma 90.00
_cell_formula_units_Z 4
_cell_length_a 15.4224(13)
_cell_length_b 15.4224(13)
_cell_length_c 4.8824(6)
_cell_measurement_temperature 200(2)
_cell_volume 1161.3(2)
_computing_cell_refinement 'Bruker SMART'
_computing_data_collection 'Bruker SMART'
_computing_data_reduction 'Bruker SHELXTL'
_computing_molecular_graphics 'Bruker SHELXTL'
_computing_publication_material 'Bruker SHELXTL'
_computing_structure_refinement 'SHELXL-97 (Sheldrick, 1997)'
_computing_structure_solution 'SHELXS-97 (Sheldrick, 1990)'
_diffrn_ambient_temperature 200(2)
_diffrn_measured_fraction_theta_full 0.978
_diffrn_measured_fraction_theta_max 0.978
_diffrn_measurement_device_type 'CCD area detector'
_diffrn_measurement_method 'phi and omega scans'
_diffrn_radiation_monochromator graphite
_diffrn_radiation_source 'fine-focus sealed tube'
_diffrn_radiation_type MoK\a
_diffrn_radiation_wavelength 0.71073
_diffrn_reflns_av_R_equivalents 0.0362
_diffrn_reflns_av_sigmaI/netI 0.0729
_diffrn_reflns_limit_h_max 19
_diffrn_reflns_limit_h_min -2
_diffrn_reflns_limit_k_max 17
_diffrn_reflns_limit_k_min -9
_diffrn_reflns_limit_l_max 6
_diffrn_reflns_limit_l_min -2
_diffrn_reflns_number 2215
_diffrn_reflns_theta_full 26.39
_diffrn_reflns_theta_max 26.39
_diffrn_reflns_theta_min 1.87
_exptl_absorpt_coefficient_mu 6.322
_exptl_absorpt_correction_T_max 0.5175
_exptl_absorpt_correction_T_min 0.0956
_exptl_absorpt_correction_type multi-scan
_exptl_absorpt_process_details 'Blessing, Acta Cryst. (1995) A51 33-38.'
_exptl_crystal_colour colorless
_exptl_crystal_density_diffrn 1.740
_exptl_crystal_density_method 'not measured'
_exptl_crystal_description needle
_exptl_crystal_F_000 592
_exptl_crystal_size_max 0.70
_exptl_crystal_size_mid 0.20
_exptl_crystal_size_min 0.12
_refine_diff_density_max 0.992
_refine_diff_density_min -0.742
_refine_diff_density_rms 0.106
_refine_ls_abs_structure_details 'Flack H D (1983), Acta Cryst. A39, 876-881'
_refine_ls_abs_structure_Flack 0.07(4)
_refine_ls_extinction_method none
_refine_ls_goodness_of_fit_ref 1.074
_refine_ls_hydrogen_treatment constr
_refine_ls_matrix_type full
_refine_ls_number_parameters 137
_refine_ls_number_reflns 1965
_refine_ls_number_restraints 23
_refine_ls_restrained_S_all 1.079
_refine_ls_R_factor_all 0.0563
_refine_ls_R_factor_gt 0.0426
_refine_ls_shift/su_max 0.000
_refine_ls_shift/su_mean 0.000
_refine_ls_structure_factor_coef Fsqd
_refine_ls_weighting_details 'calc w=1/[\s^2^(Fo^2^)+(0.0464P)^2^+0.1845P] where P=(Fo^2^+2Fc^2^)/3'
_refine_ls_weighting_scheme calc
_refine_ls_wR_factor_gt 0.1026
_refine_ls_wR_factor_ref 0.1111
_reflns_number_gt 1666
_reflns_number_total 1965
_reflns_threshold_expression >2sigma(I)
_cod_data_source_file b303653g.txt
_cod_data_source_block hse23_(in_paper_5Se22)
_cod_depositor_comments
;
The following automatic conversions were performed:
'_symmetry_cell_setting' value 'Tetragonal' changed to 'tetragonal'
according to '/home/saulius/struct/CIF-dictionaries/cif_core.dic'
dictionary named 'cif_core.dic' version 2.4.1 from 2010-06-29.

Automatic conversion script
Id: cif_fix_enum 1527 2010-12-29 10:47:43Z saulius 
;
_cod_original_sg_symbol_H-M P-4
_cod_database_code 7151463

loop_
_symmetry_equiv_pos_as_xyz
'x, y, z'
'-x, -y, z'
'y, -x, -z'
'-y, x, -z'

loop_
_atom_site_label
_atom_site_type_symbol
_atom_site_fract_x
_atom_site_fract_y
_atom_site_fract_z
_atom_site_U_iso_or_equiv
_atom_site_adp_type
_atom_site_occupancy
_atom_site_symmetry_multiplicity
_atom_site_calc_flag
_atom_site_refinement_flags
_atom_site_disorder_assembly
_atom_site_disorder_group
Se1 Se 0.38432(4) 0.42737(4) 0.78566(17) 0.0401(2) Uani 1 1 d DU . .
Se2 Se 0.34463(6) 0.14612(5) 1.1241(2) 0.0565(3) Uani 1 1 d DU . .
C12 C 0.3833(6) 0.2452(5) 0.899(2) 0.034(2) Uani 0.743(14) 1 d PDU A 1
H12A H 0.4473 0.2459 0.8881 0.041 Uiso 0.743(14) 1 calc PR A 1
H12B H 0.3598 0.2399 0.7115 0.041 Uiso 0.743(14) 1 calc PR A 1
C13 C 0.3518(6) 0.3265(5) 1.0277(19) 0.030(2) Uani 0.743(14) 1 d PDU A 1
H13A H 0.3783 0.3337 1.2110 0.036 Uiso 0.743(14) 1 calc PR A 1
H13B H 0.2880 0.3242 1.0502 0.036 Uiso 0.743(14) 1 calc PR A 1
C2 C 0.2747(5) 0.4401(4) 0.6456(18) 0.0395(18) Uani 1 1 d . A .
C3 C 0.2032(5) 0.4447(5) 0.558(2) 0.053(2) Uani 1 1 d . . .
C4 C 0.1144(6) 0.4427(6) 0.450(3) 0.089(4) Uani 1 1 d . A .
H4A H 0.0767 0.4769 0.5735 0.107 Uiso 1 1 calc R . .
H4B H 0.1141 0.4716 0.2690 0.107 Uiso 1 1 calc R . .
C5 C 0.0780(7) 0.3592(8) 0.420(3) 0.112(5) Uani 1 1 d . . .
H5A H 0.0145 0.3676 0.4326 0.134 Uiso 1 1 calc R A .
H5B H 0.0899 0.3421 0.2280 0.134 Uiso 1 1 calc R . .
C6 C 0.0958(7) 0.2854(6) 0.577(4) 0.124(8) Uani 1 1 d . A .
H6A H 0.1581 0.2746 0.5415 0.149 Uiso 1 1 calc R . .
H6B H 0.0931 0.3071 0.7675 0.149 Uiso 1 1 calc R . .
C7 C 0.0621(7) 0.2055(10) 0.595(4) 0.128(6) Uani 1 1 d . . .
H7A H 0.0003 0.2161 0.6381 0.153 Uiso 1 1 calc R A .
H7B H 0.0627 0.1845 0.4034 0.153 Uiso 1 1 calc R . .
C8 C 0.0815(5) 0.1348(5) 0.741(3) 0.081(4) Uani 1 1 d . A .
H8A H 0.0765 0.0835 0.6206 0.097 Uiso 1 1 calc R . .
H8B H 0.0377 0.1284 0.8884 0.097 Uiso 1 1 calc R . .
C9 C 0.1671(5) 0.1340(5) 0.866(2) 0.054(3) Uani 1 1 d . . .
C10 C 0.2359(5) 0.1372(5) 0.9734(19) 0.0433(19) Uani 1 1 d . A .
C12B C 0.3446(14) 0.2776(9) 1.097(5) 0.027(6) Uani 0.257(14) 1 d PDU A 2
H12C H 0.2844 0.2998 1.1030 0.033 Uiso 0.257(14) 1 calc PR A 2
H12D H 0.3773 0.3030 1.2516 0.033 Uiso 0.257(14) 1 calc PR A 2
C13B C 0.3857(14) 0.3013(9) 0.835(4) 0.021(6) Uani 0.257(14) 1 d PDU A 2
H13C H 0.3542 0.2733 0.6822 0.025 Uiso 0.257(14) 1 calc PR A 2
H13D H 0.4463 0.2802 0.8329 0.025 Uiso 0.257(14) 1 calc PR A 2

loop_
_atom_site_aniso_label
_atom_site_aniso_U_11
_atom_site_aniso_U_22
_atom_site_aniso_U_33
_atom_site_aniso_U_23
_atom_site_aniso_U_13
_atom_site_aniso_U_12
Se1 0.0361(4) 0.0278(3) 0.0562(5) -0.0010(4) -0.0084(4) -0.0029(3)
Se2 0.0620(6) 0.0473(5) 0.0602(6) 0.0198(4) -0.0184(5) -0.0168(4)
C12 0.034(5) 0.032(5) 0.036(6) -0.005(4) 0.002(5) -0.001(4)
C13 0.039(5) 0.034(4) 0.018(5) -0.003(4) -0.003(4) 0.003(5)
C2 0.046(4) 0.027(3) 0.046(5) 0.002(3) 0.004(4) -0.003(3)
C3 0.048(5) 0.034(4) 0.078(7) 0.003(4) -0.019(5) 0.001(4)
C4 0.061(6) 0.061(6) 0.146(13) 0.009(7) -0.058(7) -0.004(5)
C5 0.061(6) 0.153(11) 0.123(12) 0.065(10) -0.062(8) -0.028(7)
C6 0.083(7) 0.047(5) 0.24(2) -0.015(9) -0.097(11) 0.009(5)
C7 0.074(7) 0.195(15) 0.114(12) 0.065(12) -0.053(9) -0.081(9)
C8 0.037(4) 0.052(5) 0.152(12) -0.014(7) -0.013(7) -0.014(4)
C9 0.043(4) 0.038(4) 0.083(8) -0.015(5) 0.012(5) -0.007(3)
C10 0.045(4) 0.042(4) 0.043(5) -0.003(4) 0.009(4) -0.006(3)
C12B 0.007(10) 0.041(9) 0.034(15) -0.003(11) 0.006(10) 0.004(11)
C13B 0.034(13) 0.016(7) 0.014(12) -0.006(8) 0.000(10) 0.017(9)

loop_
_atom_type_symbol
_atom_type_description
_atom_type_scat_dispersion_real
_atom_type_scat_dispersion_imag
_atom_type_scat_source
C C 0.0033 0.0016 'International Tables Vol C Tables 4.2.6.8 and 6.1.1.4'
H H 0.0000 0.0000 'International Tables Vol C Tables 4.2.6.8 and 6.1.1.4'
Se Se -0.0929 2.2259 'International Tables Vol C Tables 4.2.6.8 and 6.1.1.4'

loop_
_geom_angle_atom_site_label_1
_geom_angle_atom_site_label_2
_geom_angle_atom_site_label_3
_geom_angle
_geom_angle_site_symmetry_1
_geom_angle_site_symmetry_3
_geom_angle_publ_flag
C2 Se1 C13B 99.3(7) . . ?
C2 Se1 C13 94.1(4) . . ?
C13B Se1 C13 33.4(6) . . ?
C10 Se2 C12 96.4(4) . . ?
C10 Se2 C12B 92.7(7) . . ?
C12 Se2 C12B 36.0(7) . . ?
C13 C12 Se2 108.7(6) . . ?
C12 C13 Se1 108.9(6) . . ?
C3 C2 Se1 177.2(7) . . ?
C2 C3 C4 175.4(8) . . ?
C5 C4 C3 115.3(8) . . ?
C6 C5 C4 127.3(11) . . ?
C7 C6 C5 135.0(12) . . ?
C8 C7 C6 134.3(12) . . ?
C7 C8 C9 115.7(8) . . ?
C10 C9 C8 176.8(9) . . ?
C9 C10 Se2 176.8(8) . . ?
C13B C12B Se2 107.8(12) . . ?
C12B C13B Se1 110.4(12) . . ?

loop_
_geom_bond_atom_site_label_1
_geom_bond_atom_site_label_2
_geom_bond_distance
_geom_bond_site_symmetry_2
_geom_bond_publ_flag
Se1 C2 1.835(7) . ?
Se1 C13B 1.959(13) . ?
Se1 C13 2.017(8) . ?
Se2 C10 1.836(9) . ?
Se2 C12 1.973(8) . ?
Se2 C12B 2.032(14) . ?
C12 C13 1.484(11) . ?
C2 C3 1.183(10) . ?
C3 C4 1.469(11) . ?
C4 C5 1.413(14) . ?
C5 C6 1.399(17) . ?
C6 C7 1.340(15) . ?
C7 C8 1.338(16) . ?
C8 C9 1.453(13) . ?
C9 C10 1.184(11) . ?
C12B C13B 1.472(19) . ?
